data_4075451
loop_
_publ_author_name
'Benito-Garagorri, David'
'Bocoki\'c, Vladica'
'Mereiter, Kurt'
'Kirchner, Karl'

_publ_section_title
;
 A Modular Approach to Achiral and Chiral Nickel(II), Palladium(II), and
 Platinum(II) PCP Pincer Complexes Based on Diaminobenzenes
;
_journal_issue 16
_journal_name_full Organometallics
_journal_page_first 3817
_journal_paper_doi 10.1021/om060289e
_journal_volume 25
_journal_year 2006
_chemical_formula_moiety 'C30 H25 Cl N2 P2 Pd, 2(C3 H7 N O)'
_chemical_formula_sum 'C36 H39 Cl N4 O2 P2 Pd'
_chemical_formula_weight 763.50
_chemical_name_common '[PdCl(PCP-Ph)].2DMF'
_chemical_name_systematic
; 
 ? 
;
_space_group_IT_number 19
_symmetry_cell_setting orthorhombic
_symmetry_space_group_name_Hall 'P 2ac 2ab'
_symmetry_space_group_name_H-M 'P 21 21 21'
_atom_sites_solution_hydrogens geom
_atom_sites_solution_primary direct
_atom_sites_solution_secondary difmap
_audit_creation_method SHELXL-97
_cell_angle_alpha 90.00
_cell_angle_beta 90.00
_cell_angle_gamma 90.00
_cell_formula_units_Z 4
_cell_length_a 12.9104(6)
_cell_length_b 14.3253(6)
_cell_length_c 18.6546(8)
_cell_measurement_reflns_used 9114
_cell_measurement_temperature 173(2)
_cell_measurement_theta_max 30.00
_cell_measurement_theta_min 2.61
_cell_volume 3450.1(3)
_computing_cell_refinement 'Bruker SAINT'
_computing_data_collection 'Bruker SMART'
_computing_data_reduction 'Bruker SAINT, SADABS, XPREP'
_computing_molecular_graphics 'Bruker SHELXTL'
_computing_publication_material 'Bruker SHELXTL'
_computing_structure_refinement 'SHELXL-97 (Sheldrick, 1997)'
_computing_structure_solution 'SHELXS-97 (Sheldrick, 1997)'
_diffrn_ambient_temperature 173(2)
_diffrn_measured_fraction_theta_full 0.988
_diffrn_measured_fraction_theta_max 0.988
_diffrn_measurement_device_type 'CCD area detector'
_diffrn_measurement_method 'phi and omega scans'
_diffrn_radiation_monochromator graphite
_diffrn_radiation_source 'normal-focus sealed tube'
_diffrn_radiation_type MoK\a
_diffrn_radiation_wavelength 0.71073
_diffrn_reflns_av_R_equivalents 0.0170
_diffrn_reflns_av_sigmaI/netI 0.0141
_diffrn_reflns_limit_h_max 17
_diffrn_reflns_limit_h_min -18
_diffrn_reflns_limit_k_max 20
_diffrn_reflns_limit_k_min -20
_diffrn_reflns_limit_l_max 26
_diffrn_reflns_limit_l_min -26
_diffrn_reflns_number 45267
_diffrn_reflns_theta_full 30.00
_diffrn_reflns_theta_max 30.00
_diffrn_reflns_theta_min 2.18
_diffrn_standards_decay_% 0
_exptl_absorpt_coefficient_mu 0.747
_exptl_absorpt_correction_T_max 0.84
_exptl_absorpt_correction_T_min 0.73
_exptl_absorpt_correction_type multi-scan
_exptl_absorpt_process_details 'program SADABS, V2.10'
_exptl_crystal_colour yellow
_exptl_crystal_density_diffrn 1.470
_exptl_crystal_density_method 'not measured'
_exptl_crystal_description prism
_exptl_crystal_F_000 1568
_exptl_crystal_size_max 0.40
_exptl_crystal_size_mid 0.27
_exptl_crystal_size_min 0.23
_refine_diff_density_max 0.826
_refine_diff_density_min -0.313
_refine_diff_density_rms 0.066
_refine_ls_abs_structure_details 'Flack H D (1983), Acta Cryst. A39, 876-881'
_refine_ls_abs_structure_Flack -0.027(12)
_refine_ls_extinction_method none
_refine_ls_goodness_of_fit_ref 1.049
_refine_ls_hydrogen_treatment constr
_refine_ls_matrix_type full
_refine_ls_number_parameters 427
_refine_ls_number_reflns 9963
_refine_ls_number_restraints 0
_refine_ls_restrained_S_all 1.049
_refine_ls_R_factor_all 0.0246
_refine_ls_R_factor_gt 0.0234
_refine_ls_shift/su_max 0.002
_refine_ls_shift/su_mean 0.000
_refine_ls_structure_factor_coef Fsqd
_refine_ls_weighting_details 'calc w=1/[\s^2^(Fo^2^)+(0.0403P)^2^+0.9565P] where P=(Fo^2^+2Fc^2^)/3'
_refine_ls_weighting_scheme calc
_refine_ls_wR_factor_gt 0.0615
_refine_ls_wR_factor_ref 0.0628
_reflns_number_gt 9661
_reflns_number_total 9963
_reflns_threshold_expression >2sigma(I)
_cod_data_source_file om060289esi20060403_031419.cif
_cod_data_source_block 5a-1030
_cod_depositor_comments
;
The following automatic conversions were performed:

'_symmetry_cell_setting' value 'Orthorhombic' changed to
'orthorhombic' according to
/home/saulius/struct/CIF-dictionaries/cif_core.dic dictionary named
'cif_core.dic' version 2.4.1 from 2010-06-29.

Automatic conversion script
Id: cif_fix_values 1715 2011-07-08 13:25:40Z adriana 
;
_cod_original_sg_symbol_Hall 'P 2ac 2ab '
_cod_original_sg_symbol_H-M P2(1)2(1)2(1)
_cod_database_code 4075451

loop_
_symmetry_equiv_pos_as_xyz
'x, y, z'
'-x+1/2, -y, z+1/2'
'-x, y+1/2, -z+1/2'
'x+1/2, -y+1/2, -z'

loop_
_atom_site_label
_atom_site_type_symbol
_atom_site_fract_x
_atom_site_fract_y
_atom_site_fract_z
_atom_site_U_iso_or_equiv
_atom_site_adp_type
_atom_site_occupancy
_atom_site_symmetry_multiplicity
_atom_site_calc_flag
_atom_site_refinement_flags
_atom_site_disorder_assembly
_atom_site_disorder_group
Pd Pd 0.231863(9) 0.399053(8) 0.317450(6) 0.02078(3) Uani 1 1 d . . .
Cl Cl 0.23302(4) 0.39286(4) 0.44440(2) 0.03441(9) Uani 1 1 d . . .
P1 P 0.40557(3) 0.38257(3) 0.30141(2) 0.02208(8) Uani 1 1 d . . .
P2 P 0.05852(3) 0.42001(3) 0.29867(2) 0.02443(8) Uani 1 1 d . . .
N1 N 0.41764(12) 0.37453(11) 0.21235(8) 0.0270(3) Uani 1 1 d . . .
H1N H 0.486(2) 0.3685(17) 0.1903(14) 0.035(6) Uiso 1 1 d . . .
N2 N 0.05152(13) 0.43142(12) 0.20967(9) 0.0319(3) Uani 1 1 d . . .
H2N H -0.008(2) 0.4404(19) 0.1827(17) 0.047(7) Uiso 1 1 d . . .
C1 C 0.23411(13) 0.40309(10) 0.21021(8) 0.0218(3) Uani 1 1 d . . .
C2 C 0.32706(12) 0.39035(11) 0.17257(9) 0.0233(3) Uani 1 1 d . . .
C3 C 0.32969(15) 0.39401(13) 0.09751(9) 0.0292(3) Uani 1 1 d . . .
H3 H 0.3928 0.3845 0.0723 0.035 Uiso 1 1 calc R . .
C4 C 0.23797(18) 0.41182(12) 0.06050(9) 0.0321(4) Uani 1 1 d . . .
H4 H 0.2391 0.4150 0.0096 0.039 Uiso 1 1 calc R . .
C5 C 0.14549(16) 0.42495(13) 0.09623(10) 0.0311(4) Uani 1 1 d . . .
H5 H 0.0837 0.4372 0.0702 0.037 Uiso 1 1 calc R . .
C6 C 0.14362(13) 0.41998(11) 0.17099(9) 0.0255(3) Uani 1 1 d . . .
C7 C 0.48758(13) 0.47809(12) 0.33214(9) 0.0264(3) Uani 1 1 d . . .
C8 C 0.45088(17) 0.54149(14) 0.38223(12) 0.0362(4) Uani 1 1 d . . .
H8 H 0.3826 0.5353 0.4006 0.043 Uiso 1 1 calc R . .
C9 C 0.5143(2) 0.61465(16) 0.40586(13) 0.0444(5) Uani 1 1 d . . .
H9 H 0.4892 0.6581 0.4401 0.053 Uiso 1 1 calc R . .
C10 C 0.61407(19) 0.62333(16) 0.37899(14) 0.0447(5) Uani 1 1 d . . .
H10 H 0.6571 0.6733 0.3944 0.054 Uiso 1 1 calc R . .
C11 C 0.65062(17) 0.55959(17) 0.33001(15) 0.0458(5) Uani 1 1 d . . .
H11 H 0.7192 0.5655 0.3122 0.055 Uiso 1 1 calc R . .
C12 C 0.58870(15) 0.48675(15) 0.30627(12) 0.0376(4) Uani 1 1 d . . .
H12 H 0.6149 0.4430 0.2726 0.045 Uiso 1 1 calc R . .
C13 C 0.47157(13) 0.28263(12) 0.33919(9) 0.0235(3) Uani 1 1 d . . .
C14 C 0.49334(17) 0.28246(14) 0.41227(10) 0.0345(4) Uani 1 1 d . . .
H14 H 0.4738 0.3342 0.4411 0.041 Uiso 1 1 calc R . .
C15 C 0.54356(18) 0.20665(15) 0.44303(11) 0.0381(4) Uani 1 1 d . . .
H15 H 0.5589 0.2071 0.4928 0.046 Uiso 1 1 calc R . .
C16 C 0.57130(16) 0.13069(13) 0.40188(11) 0.0341(4) Uani 1 1 d . . .
H16 H 0.6057 0.0791 0.4233 0.041 Uiso 1 1 calc R . .
C17 C 0.54903(19) 0.12981(13) 0.32962(12) 0.0396(4) Uani 1 1 d . . .
H17 H 0.5681 0.0775 0.3012 0.048 Uiso 1 1 calc R . .
C18 C 0.49889(17) 0.20491(13) 0.29817(10) 0.0338(4) Uani 1 1 d . . .
H18 H 0.4830 0.2035 0.2485 0.041 Uiso 1 1 calc R . .
C19 C -0.02884(13) 0.32759(11) 0.32608(10) 0.0265(3) Uani 1 1 d . . .
C20 C 0.00932(16) 0.24781(13) 0.35868(12) 0.0351(4) Uani 1 1 d . . .
H20 H 0.0817 0.2408 0.3659 0.042 Uiso 1 1 calc R . .
C21 C -0.05858(19) 0.17760(15) 0.38099(14) 0.0432(5) Uani 1 1 d . . .
H21 H -0.0320 0.1233 0.4037 0.052 Uiso 1 1 calc R . .
C22 C -0.16305(19) 0.18652(15) 0.37044(14) 0.0434(5) Uani 1 1 d . . .
H22 H -0.2087 0.1386 0.3860 0.052 Uiso 1 1 calc R . .
C23 C -0.20197(19) 0.26514(18) 0.33717(17) 0.0536(7) Uani 1 1 d . . .
H23 H -0.2744 0.2710 0.3295 0.064 Uiso 1 1 calc R . .
C24 C -0.13523(15) 0.33599(15) 0.31486(18) 0.0461(5) Uani 1 1 d . . .
H24 H -0.1623 0.3900 0.2920 0.055 Uiso 1 1 calc R . .
C25 C -0.00445(13) 0.52142(12) 0.33758(11) 0.0297(4) Uani 1 1 d . . .
C26 C -0.01245(17) 0.52615(15) 0.41154(13) 0.0388(4) Uani 1 1 d . . .
H26 H 0.0144 0.4772 0.4404 0.047 Uiso 1 1 calc R . .
C27 C -0.05983(19) 0.60260(18) 0.44335(15) 0.0497(5) Uani 1 1 d . . .
H27 H -0.0647 0.6064 0.4941 0.060 Uiso 1 1 calc R . .
C28 C -0.10034(19) 0.67403(16) 0.40077(18) 0.0541(7) Uani 1 1 d . . .
H28 H -0.1332 0.7261 0.4226 0.065 Uiso 1 1 calc R . .
C29 C -0.09280(18) 0.66915(14) 0.32679(18) 0.0497(6) Uani 1 1 d . . .
H29 H -0.1203 0.7178 0.2979 0.060 Uiso 1 1 calc R . .
C30 C -0.04474(15) 0.59275(13) 0.29487(14) 0.0387(4) Uani 1 1 d . . .
H30 H -0.0394 0.5891 0.2442 0.046 Uiso 1 1 calc R . .
O1S O 0.60962(15) 0.34853(16) 0.13531(12) 0.0618(5) Uani 1 1 d . A 1
N1S N 0.74884(17) 0.25137(15) 0.12385(11) 0.0486(5) Uani 1 1 d . A 1
C1S C 0.6597(2) 0.2842(2) 0.15501(17) 0.0611(7) Uani 1 1 d . A 1
H1S H 0.6358 0.2521 0.1964 0.073 Uiso 1 1 calc R A 1
C2S C 0.7892(3) 0.2933(3) 0.0607(2) 0.0782(11) Uani 1 1 d . A 1
H2SA H 0.7475 0.3482 0.0484 0.117 Uiso 1 1 calc R A 1
H2SB H 0.7867 0.2483 0.0212 0.117 Uiso 1 1 calc R A 1
H2SC H 0.8611 0.3124 0.0691 0.117 Uiso 1 1 calc R A 1
C3S C 0.7959(4) 0.1712(3) 0.1562(2) 0.0863(12) Uani 1 1 d . A 1
H3SA H 0.8007 0.1209 0.1208 0.129 Uiso 1 1 calc R A 1
H3SB H 0.7537 0.1505 0.1968 0.129 Uiso 1 1 calc R A 1
H3SC H 0.8655 0.1875 0.1730 0.129 Uiso 1 1 calc R A 1
O2S O -0.1205(3) 0.4865(2) 0.1253(2) 0.1262(16) Uani 1 1 d . B 1
N2S N -0.22301(15) 0.58147(15) 0.06330(11) 0.0455(4) Uani 1 1 d . B 1
C4S C -0.1447(3) 0.5249(3) 0.0645(3) 0.0869(14) Uani 1 1 d . B 1
H4S H -0.1062 0.5120 0.0223 0.104 Uiso 1 1 calc R B 1
C5S C -0.2777(3) 0.6092(4) 0.1270(3) 0.1006(15) Uani 1 1 d . B 1
H5SA H -0.2390 0.5887 0.1694 0.151 Uiso 1 1 calc R B 1
H5SB H -0.3466 0.5804 0.1272 0.151 Uiso 1 1 calc R B 1
H5SC H -0.2849 0.6773 0.1278 0.151 Uiso 1 1 calc R B 1
C6S C -0.2577(4) 0.6254(3) -0.0047(3) 0.0964(13) Uani 1 1 d . B 1
H6SA H -0.2094 0.6090 -0.0433 0.145 Uiso 1 1 calc R B 1
H6SB H -0.2593 0.6934 0.0011 0.145 Uiso 1 1 calc R B 1
H6SC H -0.3272 0.6029 -0.0169 0.145 Uiso 1 1 calc R B 1

loop_
_atom_site_aniso_label
_atom_site_aniso_U_11
_atom_site_aniso_U_22
_atom_site_aniso_U_33
_atom_site_aniso_U_23
_atom_site_aniso_U_13
_atom_site_aniso_U_12
Pd 0.01840(5) 0.02354(5) 0.02041(5) -0.00027(4) 0.00039(4) 0.00034(4)
Cl 0.03321(19) 0.0487(2) 0.02134(16) -0.00185(16) 0.00410(15) -0.0030(2)
P1 0.01888(16) 0.02625(18) 0.02110(18) -0.00014(13) 0.00009(13) -0.00042(13)
P2 0.01921(17) 0.02393(18) 0.0301(2) 0.00016(14) -0.00095(14) 0.00165(13)
N1 0.0229(6) 0.0362(7) 0.0218(6) 0.0011(5) 0.0032(5) 0.0023(5)
N2 0.0231(7) 0.0420(8) 0.0305(7) 0.0043(6) -0.0059(6) 0.0040(6)
C1 0.0237(6) 0.0202(6) 0.0216(6) 0.0020(5) -0.0011(5) -0.0009(6)
C2 0.0251(7) 0.0224(7) 0.0224(7) 0.0017(6) 0.0000(5) -0.0006(5)
C3 0.0366(9) 0.0305(8) 0.0205(6) 0.0007(6) 0.0030(6) -0.0018(7)
C4 0.0471(10) 0.0285(8) 0.0208(7) 0.0040(6) -0.0026(7) -0.0007(8)
C5 0.0386(10) 0.0269(8) 0.0278(8) 0.0035(6) -0.0095(7) 0.0009(7)
C6 0.0285(8) 0.0208(7) 0.0273(8) 0.0022(5) -0.0040(6) -0.0001(5)
C7 0.0259(7) 0.0268(7) 0.0266(8) 0.0013(6) -0.0034(6) -0.0030(6)
C8 0.0346(9) 0.0357(9) 0.0382(10) -0.0069(8) 0.0012(8) -0.0043(7)
C9 0.0512(12) 0.0365(10) 0.0455(11) -0.0112(9) -0.0021(9) -0.0065(9)
C10 0.0457(12) 0.0393(11) 0.0492(12) 0.0013(9) -0.0144(10) -0.0164(9)
C11 0.0309(10) 0.0495(12) 0.0570(14) 0.0029(10) -0.0013(9) -0.0145(8)
C12 0.0286(8) 0.0401(9) 0.0441(11) -0.0039(8) 0.0023(8) -0.0055(7)
C13 0.0200(7) 0.0257(7) 0.0248(7) 0.0012(5) -0.0006(5) -0.0006(5)
C14 0.0408(10) 0.0358(9) 0.0270(8) -0.0050(7) -0.0075(7) 0.0109(8)
C15 0.0429(11) 0.0395(10) 0.0317(9) 0.0014(7) -0.0099(8) 0.0092(8)
C16 0.0316(9) 0.0293(8) 0.0413(10) 0.0041(7) -0.0053(8) 0.0021(7)
C17 0.0501(12) 0.0270(8) 0.0419(11) -0.0045(7) -0.0020(9) 0.0037(8)
C18 0.0434(10) 0.0290(8) 0.0290(8) -0.0033(6) -0.0031(7) 0.0005(7)
C19 0.0235(7) 0.0231(7) 0.0328(8) -0.0018(6) 0.0007(6) 0.0005(5)
C20 0.0303(9) 0.0302(9) 0.0447(11) 0.0062(8) -0.0024(8) 0.0018(7)
C21 0.0453(11) 0.0314(9) 0.0528(12) 0.0088(9) -0.0015(10) -0.0027(8)
C22 0.0429(11) 0.0331(10) 0.0542(13) -0.0004(9) 0.0067(10) -0.0126(9)
C23 0.0293(10) 0.0456(12) 0.086(2) 0.0067(12) -0.0020(11) -0.0091(9)
C24 0.0257(8) 0.0346(9) 0.0779(16) 0.0092(11) -0.0075(11) -0.0013(7)
C25 0.0204(7) 0.0225(7) 0.0462(10) -0.0027(7) 0.0012(7) 0.0007(6)
C26 0.0334(9) 0.0334(9) 0.0495(12) -0.0092(9) 0.0028(9) 0.0046(8)
C27 0.0424(11) 0.0470(12) 0.0598(14) -0.0184(11) 0.0048(10) 0.0056(10)
C28 0.0366(11) 0.0324(10) 0.093(2) -0.0196(12) 0.0068(12) 0.0057(8)
C29 0.0364(10) 0.0247(8) 0.088(2) 0.0025(10) -0.0033(12) 0.0041(7)
C30 0.0300(8) 0.0260(8) 0.0602(12) 0.0052(8) 0.0004(8) 0.0008(7)
O1S 0.0392(9) 0.0774(14) 0.0689(13) -0.0080(10) 0.0120(9) 0.0163(9)
N1S 0.0452(12) 0.0503(10) 0.0505(11) -0.0120(9) -0.0024(8) 0.0130(9)
C1S 0.0548(15) 0.0741(19) 0.0545(15) 0.0030(13) 0.0092(13) 0.0117(14)
C2S 0.075(2) 0.069(2) 0.090(2) -0.0132(17) 0.032(2) -0.0053(17)
C3S 0.095(3) 0.083(2) 0.082(2) 0.0029(19) -0.014(2) 0.033(2)
O2S 0.106(2) 0.0700(16) 0.203(4) -0.006(2) -0.119(3) 0.0182(15)
N2S 0.0306(8) 0.0524(10) 0.0535(11) -0.0073(8) -0.0008(8) 0.0064(8)
C4S 0.0428(15) 0.070(2) 0.148(4) -0.043(2) -0.0079(19) 0.0039(14)
C5S 0.076(3) 0.132(4) 0.093(3) -0.002(3) 0.023(2) 0.031(3)
C6S 0.096(3) 0.086(3) 0.107(3) 0.020(2) -0.031(3) -0.004(2)

loop_
_atom_type_symbol
_atom_type_description
_atom_type_scat_dispersion_real
_atom_type_scat_dispersion_imag
_atom_type_scat_source
C C 0.0033 0.0016 'International Tables Vol C Tables 4.2.6.8 and 6.1.1.4'
H H 0.0000 0.0000 'International Tables Vol C Tables 4.2.6.8 and 6.1.1.4'
N N 0.0061 0.0033 'International Tables Vol C Tables 4.2.6.8 and 6.1.1.4'
O O 0.0106 0.0060 'International Tables Vol C Tables 4.2.6.8 and 6.1.1.4'
P P 0.1023 0.0942 'International Tables Vol C Tables 4.2.6.8 and 6.1.1.4'
Cl Cl 0.1484 0.1585 'International Tables Vol C Tables 4.2.6.8 and 6.1.1.4'
Pd Pd -0.9988 1.0072 'International Tables Vol C Tables 4.2.6.8 and 6.1.1.4'

loop_
_geom_angle_atom_site_label_1
_geom_angle_atom_site_label_2
_geom_angle_atom_site_label_3
_geom_angle
C1 Pd P1 81.80(5)
C1 Pd P2 81.79(5)
P1 Pd P2 163.542(16)
C1 Pd Cl 178.71(5)
P1 Pd Cl 96.969(16)
P2 Pd Cl 99.457(17)
N1 P1 C13 106.77(8)
N1 P1 C7 108.06(8)
C13 P1 C7 101.42(8)
N1 P1 Pd 103.27(6)
C13 P1 Pd 119.69(6)
C7 P1 Pd 116.96(6)
N2 P2 C19 108.56(9)
N2 P2 C25 107.14(9)
C19 P2 C25 101.13(8)
N2 P2 Pd 102.60(6)
C19 P2 Pd 118.04(6)
C25 P2 Pd 118.83(6)
C2 N1 P1 115.88(12)
C2 N1 H1N 122.9(16)
P1 N1 H1N 120.6(16)
C6 N2 P2 117.04(12)
C6 N2 H2N 116(2)
P2 N2 H2N 126.8(19)
C6 C1 C2 118.37(15)
C6 C1 Pd 121.02(12)
C2 C1 Pd 120.60(11)
C1 C2 C3 121.07(15)
C1 C2 N1 117.99(14)
C3 C2 N1 120.94(15)
C4 C3 C2 118.75(16)
C4 C3 H3 120.6
C2 C3 H3 120.6
C5 C4 C3 121.36(16)
C5 C4 H4 119.3
C3 C4 H4 119.3
C4 C5 C6 119.36(17)
C4 C5 H5 120.3
C6 C5 H5 120.3
C5 C6 C1 121.09(17)
C5 C6 N2 121.55(16)
C1 C6 N2 117.37(16)
C8 C7 C12 119.60(17)
C8 C7 P1 120.35(14)
C12 C7 P1 120.05(14)
C7 C8 C9 120.1(2)
C7 C8 H8 119.9
C9 C8 H8 119.9
C10 C9 C8 119.7(2)
C10 C9 H9 120.1
C8 C9 H9 120.1
C11 C10 C9 119.9(2)
C11 C10 H10 120.0
C9 C10 H10 120.0
C10 C11 C12 120.9(2)
C10 C11 H11 119.5
C12 C11 H11 119.5
C11 C12 C7 119.7(2)
C11 C12 H12 120.2
C7 C12 H12 120.2
C14 C13 C18 118.96(16)
C14 C13 P1 118.56(13)
C18 C13 P1 122.46(13)
C15 C14 C13 120.02(17)
C15 C14 H14 120.0
C13 C14 H14 120.0
C16 C15 C14 120.54(18)
C16 C15 H15 119.7
C14 C15 H15 119.7
C15 C16 C17 119.83(18)
C15 C16 H16 120.1
C17 C16 H16 120.1
C16 C17 C18 120.29(18)
C16 C17 H17 119.9
C18 C17 H17 119.9
C17 C18 C13 120.34(18)
C17 C18 H18 119.8
C13 C18 H18 119.8
C20 C19 C24 119.17(18)
C20 C19 P2 120.34(14)
C24 C19 P2 120.49(14)
C19 C20 C21 120.10(19)
C19 C20 H20 120.0
C21 C20 H20 120.0
C22 C21 C20 120.5(2)
C22 C21 H21 119.7
C20 C21 H21 119.7
C21 C22 C23 120.0(2)
C21 C22 H22 120.0
C23 C22 H22 120.0
C22 C23 C24 120.2(2)
C22 C23 H23 119.9
C24 C23 H23 119.9
C19 C24 C23 120.1(2)
C19 C24 H24 120.0
C23 C24 H24 120.0
C26 C25 C30 120.31(18)
C26 C25 P2 118.08(15)
C30 C25 P2 121.61(16)
C25 C26 C27 119.8(2)
C25 C26 H26 120.1
C27 C26 H26 120.1
C26 C27 C28 120.0(2)
C26 C27 H27 120.0
C28 C27 H27 120.0
C29 C28 C27 120.2(2)
C29 C28 H28 119.9
C27 C28 H28 119.9
C28 C29 C30 119.8(2)
C28 C29 H29 120.1
C30 C29 H29 120.1
C29 C30 C25 119.8(2)
C29 C30 H30 120.1
C25 C30 H30 120.1
C1S N1S C2S 120.9(3)
C1S N1S C3S 116.9(3)
C2S N1S C3S 122.2(3)
O1S C1S N1S 126.4(3)
O1S C1S H1S 116.8
N1S C1S H1S 116.8
C4S N2S C5S 122.8(4)
C4S N2S C6S 121.0(4)
C5S N2S C6S 116.1(3)
O2S C4S N2S 117.9(4)
O2S C4S H4S 121.1
N2S C4S H4S 121.1

loop_
_geom_bond_atom_site_label_1
_geom_bond_atom_site_label_2
_geom_bond_distance
Pd C1 2.0016(15)
Pd P1 2.2748(4)
Pd P2 2.2851(5)
Pd Cl 2.3699(4)
P1 N1 1.6728(15)
P1 C13 1.8089(17)
P1 C7 1.8226(17)
P2 N2 1.6707(18)
P2 C19 1.8128(17)
P2 C25 1.8162(18)
N1 C2 1.403(2)
N1 H1N 0.97(3)
N2 C6 1.400(2)
N2 H2N 0.93(3)
C1 C6 1.400(2)
C1 C2 1.402(2)
C2 C3 1.402(2)
C3 C4 1.394(3)
C3 H3 0.9500
C4 C5 1.380(3)
C4 H4 0.9500
C5 C6 1.397(3)
C5 H5 0.9500
C7 C8 1.386(3)
C7 C12 1.397(3)
C8 C9 1.402(3)
C8 H8 0.9500
C9 C10 1.387(4)
C9 H9 0.9500
C10 C11 1.375(4)
C10 H10 0.9500
C11 C12 1.387(3)
C11 H11 0.9500
C12 H12 0.9500
C13 C14 1.392(2)
C13 C18 1.396(2)
C14 C15 1.389(3)
C14 H14 0.9500
C15 C16 1.379(3)
C15 H15 0.9500
C16 C17 1.378(3)
C16 H16 0.9500
C17 C18 1.386(3)
C17 H17 0.9500
C18 H18 0.9500
C19 C20 1.385(2)
C19 C24 1.395(3)
C20 C21 1.398(3)
C20 H20 0.9500
C21 C22 1.369(4)
C21 H21 0.9500
C22 C23 1.381(4)
C22 H22 0.9500
C23 C24 1.395(3)
C23 H23 0.9500
C24 H24 0.9500
C25 C26 1.385(3)
C25 C30 1.396(3)
C26 C27 1.388(3)
C26 H26 0.9500
C27 C28 1.397(4)
C27 H27 0.9500
C28 C29 1.385(5)
C28 H28 0.9500
C29 C30 1.392(3)
C29 H29 0.9500
C30 H30 0.9500
O1S C1S 1.184(4)
N1S C1S 1.372(4)
N1S C2S 1.421(4)
N1S C3S 1.432(4)
C1S H1S 0.9500
C2S H2SA 0.9800
C2S H2SB 0.9800
C2S H2SC 0.9800
C3S H3SA 0.9800
C3S H3SB 0.9800
C3S H3SC 0.9800
O2S C4S 1.300(6)
N2S C4S 1.296(4)
N2S C5S 1.438(4)
N2S C6S 1.486(5)
C4S H4S 0.9500
C5S H5SA 0.9800
C5S H5SB 0.9800
C5S H5SC 0.9800
C6S H6SA 0.9800
C6S H6SB 0.9800
C6S H6SC 0.9800

loop_
_geom_hbond_atom_site_label_D
_geom_hbond_atom_site_label_H
_geom_hbond_atom_site_label_A
_geom_hbond_distance_DH
_geom_hbond_distance_HA
_geom_hbond_distance_DA
_geom_hbond_angle_DHA
N1 H1N O1S 0.97(3) 1.92(3) 2.889(2) 172(2)
N2 H2N O2S 0.93(3) 1.92(3) 2.833(3) 168(3)

loop_
_geom_torsion_atom_site_label_1
_geom_torsion_atom_site_label_2
_geom_torsion_atom_site_label_3
_geom_torsion_atom_site_label_4
_geom_torsion
C1 Pd P1 N1 -5.21(7)
P2 Pd P1 N1 -9.14(9)
Cl Pd P1 N1 174.43(6)
C1 Pd P1 C13 -123.62(8)
P2 Pd P1 C13 -127.55(8)
Cl Pd P1 C13 56.02(7)
C1 Pd P1 C7 113.30(8)
P2 Pd P1 C7 109.37(8)
Cl Pd P1 C7 -67.06(6)
C1 Pd P2 N2 -3.51(8)
P1 Pd P2 N2 0.42(9)
Cl Pd P2 N2 176.83(6)
C1 Pd P2 C19 115.73(8)
P1 Pd P2 C19 119.66(8)
Cl Pd P2 C19 -63.93(7)
C1 Pd P2 C25 -121.40(9)
P1 Pd P2 C25 -117.47(9)
Cl Pd P2 C25 58.94(8)
C13 P1 N1 C2 134.18(13)
C7 P1 N1 C2 -117.41(13)
Pd P1 N1 C2 7.12(13)
C19 P2 N2 C6 -121.68(14)
C25 P2 N2 C6 129.87(14)
Pd P2 N2 C6 4.00(15)
P1 Pd C1 C6 -175.63(13)
P2 Pd C1 C6 3.24(12)
P1 Pd C1 C2 3.42(12)
P2 Pd C1 C2 -177.70(13)
C6 C1 C2 C3 -0.2(2)
Pd C1 C2 C3 -179.33(13)
C6 C1 C2 N1 179.27(14)
Pd C1 C2 N1 0.2(2)
P1 N1 C2 C1 -5.5(2)
P1 N1 C2 C3 174.06(13)
C1 C2 C3 C4 0.8(3)
N1 C2 C3 C4 -178.70(16)
C2 C3 C4 C5 -0.6(3)
C3 C4 C5 C6 -0.2(3)
C4 C5 C6 C1 0.8(3)
C4 C5 C6 N2 -179.05(16)
C2 C1 C6 C5 -0.6(2)
Pd C1 C6 C5 178.51(13)
C2 C1 C6 N2 179.29(15)
Pd C1 C6 N2 -1.6(2)
P2 N2 C6 C5 177.78(13)
P2 N2 C6 C1 -2.1(2)
N1 P1 C7 C8 135.95(16)
C13 P1 C7 C8 -111.99(16)
Pd P1 C7 C8 20.06(17)
N1 P1 C7 C12 -45.28(17)
C13 P1 C7 C12 66.78(17)
Pd P1 C7 C12 -161.17(14)
C12 C7 C8 C9 1.0(3)
P1 C7 C8 C9 179.80(17)
C7 C8 C9 C10 -0.1(3)
C8 C9 C10 C11 -0.8(4)
C9 C10 C11 C12 0.7(4)
C10 C11 C12 C7 0.3(4)
C8 C7 C12 C11 -1.1(3)
P1 C7 C12 C11 -179.92(18)
N1 P1 C13 C14 165.98(15)
C7 P1 C13 C14 52.96(17)
Pd P1 C13 C14 -77.41(16)
N1 P1 C13 C18 -15.75(18)
C7 P1 C13 C18 -128.78(16)
Pd P1 C13 C18 100.86(15)
C18 C13 C14 C15 1.4(3)
P1 C13 C14 C15 179.74(17)
C13 C14 C15 C16 -0.7(3)
C14 C15 C16 C17 0.0(3)
C15 C16 C17 C18 0.0(3)
C16 C17 C18 C13 0.8(3)
C14 C13 C18 C17 -1.5(3)
P1 C13 C18 C17 -179.72(16)
N2 P2 C19 C20 117.32(17)
C25 P2 C19 C20 -130.17(17)
Pd P2 C19 C20 1.24(19)
N2 P2 C19 C24 -62.9(2)
C25 P2 C19 C24 49.6(2)
Pd P2 C19 C24 -178.97(18)
C24 C19 C20 C21 -1.1(3)
P2 C19 C20 C21 178.73(18)
C19 C20 C21 C22 0.5(4)
C20 C21 C22 C23 0.3(4)
C21 C22 C23 C24 -0.6(4)
C20 C19 C24 C23 0.8(4)
P2 C19 C24 C23 -179.0(2)
C22 C23 C24 C19 0.0(5)
N2 P2 C25 C26 177.36(15)
C19 P2 C25 C26 63.78(17)
Pd P2 C25 C26 -67.15(17)
N2 P2 C25 C30 -2.13(18)
C19 P2 C25 C30 -115.71(16)
Pd P2 C25 C30 113.36(15)
C30 C25 C26 C27 -0.6(3)
P2 C25 C26 C27 179.85(18)
C25 C26 C27 C28 0.7(4)
C26 C27 C28 C29 -0.4(4)
C27 C28 C29 C30 0.1(4)
C28 C29 C30 C25 0.0(3)
C26 C25 C30 C29 0.3(3)
P2 C25 C30 C29 179.75(16)
C2S N1S C1S O1S -1.5(5)
C3S N1S C1S O1S -179.0(4)
C5S N2S C4S O2S 5.5(5)
C6S N2S C4S O2S -177.8(3)
